data_2021778
loop_
_publ_author_name
'Vicentes, Daniel E.'
'Rodr\'iguez, Ricaurte'
'Ochoa, Patricia'
'Cobo, Justo'
'Glidewell, Christopher'

_publ_section_title
;
 A concise and efficient synthesis of amino-substituted
 (1<i>H</i>-benzo[<i>d</i>]imidazol-1-yl)pyrimidine hybrids: synthetic
 sequence and the molecular and supramolecular structures of six examples
;
_journal_coeditor_code OV3133
_journal_issue 10
_journal_name_full 'Acta Crystallographica Section C'
_journal_page_first
;
;
_journal_paper_doi 10.1107/S2053229619012087
_journal_volume 75
_journal_year 2019
_chemical_formula_iupac 'C21 H17 F3 N6 O2, C4 H8 O2'
_chemical_formula_moiety 'C21 H17 F3 N6 O2, C4 H8 O2'
_chemical_formula_sum 'C25 H25 F3 N6 O4'
_chemical_formula_weight 530.51
_chemical_name_systematic
;
<i>N</i>-{5-Amino-6-methoxy-6-[2-(4-methylphenyl)-1<i>H</i>-\
benzo[<i>d</i>]imidazol-1-yl]pyrimidin-2-yl}-2,2,2-trifluoroacetamide
ethyl acetate monosolvate
;
_space_group_crystal_system monoclinic
_space_group_IT_number 14
_space_group_name_Hall '-P 2ybc'
_space_group_name_H-M_alt 'P 1 21/c 1'
_symmetry_space_group_name_Hall '-P 2ybc'
_symmetry_space_group_name_H-M 'P 1 21/c 1'
_atom_sites_solution_hydrogens mixed
_atom_sites_solution_primary difmap
_audit_creation_method SHELXL2014
_cell_angle_alpha 90
_cell_angle_beta 91.777(3)
_cell_angle_gamma 90
_cell_formula_units_Z 4
_cell_length_a 9.1818(8)
_cell_length_b 21.0771(16)
_cell_length_c 13.3610(11)
_cell_measurement_reflns_used 6413
_cell_measurement_temperature 100(2)
_cell_measurement_theta_max 28.288
_cell_measurement_theta_min 2.421
_cell_volume 2584.5(4)
_computing_cell_refinement
;
SAINT (Bruker, 2017)
;
_computing_data_collection
;
APEX3 (Bruker, 2018)
;
_computing_data_reduction
;
SAINT (Bruker, 2017)
;
_computing_molecular_graphics
;
PLATON (Spek, 2009)
;
_computing_publication_material
;
SHELXL2014 (Sheldrick, 2015b) and PLATON (Spek, 2009)
;
_computing_structure_refinement
;
SHELXL2014 (Sheldrick, 2015b)
;
_computing_structure_solution
;
SHELXT2014 (Sheldrick, 2015a)
;
_diffrn_ambient_temperature 100(2)
_diffrn_measured_fraction_theta_full 0.999
_diffrn_measured_fraction_theta_max 0.998
_diffrn_measurement_device_type 'Bruker D8 Venture'
_diffrn_measurement_method '\f and \w scans'
_diffrn_radiation_monochromator 'multilayer mirror'
_diffrn_radiation_type MoK\a
_diffrn_radiation_wavelength 0.71073
_diffrn_reflns_av_R_equivalents 0.0485
_diffrn_reflns_av_unetI/netI 0.0204
_diffrn_reflns_limit_h_max 12
_diffrn_reflns_limit_h_min -12
_diffrn_reflns_limit_k_max 28
_diffrn_reflns_limit_k_min -27
_diffrn_reflns_limit_l_max 17
_diffrn_reflns_limit_l_min -17
_diffrn_reflns_number 78171
_diffrn_reflns_theta_full 25.242
_diffrn_reflns_theta_max 28.288
_diffrn_reflns_theta_min 2.421
_diffrn_source 'INCOATEC high brilliance microfocus sealed tube'
_diffrn_standards_decay_% 0
_diffrn_standards_interval_count 0
_diffrn_standards_interval_time 0
_diffrn_standards_number 0
_exptl_absorpt_coefficient_mu 0.109
_exptl_absorpt_correction_T_max 0.980
_exptl_absorpt_correction_T_min 0.919
_exptl_absorpt_correction_type multi-scan
_exptl_absorpt_process_details
;
(SADABS; Bruker, 2016)
;
_exptl_crystal_colour colourless
_exptl_crystal_density_diffrn 1.363
_exptl_crystal_description block
_exptl_crystal_F_000 1104
_exptl_crystal_size_max 0.221
_exptl_crystal_size_mid 0.183
_exptl_crystal_size_min 0.182
_refine_diff_density_max 0.543
_refine_diff_density_min -0.437
_refine_ls_extinction_method none
_refine_ls_goodness_of_fit_ref 1.071
_refine_ls_hydrogen_treatment mixed
_refine_ls_matrix_type full
_refine_ls_number_parameters 372
_refine_ls_number_reflns 6413
_refine_ls_number_restraints 15
_refine_ls_restrained_S_all 1.076
_refine_ls_R_factor_all 0.0557
_refine_ls_R_factor_gt 0.0494
_refine_ls_shift/su_max 0.000
_refine_ls_shift/su_mean 0.000
_refine_ls_structure_factor_coef Fsqd
_refine_ls_weighting_details 'w=1/[\s^2^(Fo^2^)+(0.0415P)^2^+2.1776P] where P=(Fo^2^+2Fc^2^)/3'
_refine_ls_weighting_scheme calc
_refine_ls_wR_factor_gt 0.1163
_refine_ls_wR_factor_ref 0.1204
_reflns_number_gt 5692
_reflns_number_total 6413
_reflns_threshold_expression 'I > 2\s(I)'
_cod_data_source_file ov3133sup1.cif
_cod_data_source_block VI
_cod_database_code 2021778
_shelx_space_group_comment
;
The symmetry employed for this shelxl refinement is uniquely defined
by the following loop, which should always be used as a source of
symmetry information in preference to the above space-group names.
They are only intended as comments.
;
_shelx_estimated_absorpt_t_min 0.976
_shelx_estimated_absorpt_t_max 0.980
_shelxl_version_number 2.014

loop_
_space_group_symop_operation_xyz
'x, y, z'
'-x, y+1/2, -z+1/2'
'-x, -y, -z'
'x, -y-1/2, z-1/2'

loop_
_atom_site_type_symbol
_atom_site_label
_atom_site_fract_x
_atom_site_fract_y
_atom_site_fract_z
_atom_site_U_iso_or_equiv
_atom_site_adp_type
_atom_site_calc_flag
_atom_site_occupancy
_atom_site_disorder_assembly
_atom_site_disorder_group
N N1 0.70736(13) 0.32326(6) 0.67797(9) 0.0191(2) Uani d 1 . .
C C2 0.62855(15) 0.37693(7) 0.67827(10) 0.0172(3) Uani d 1 . .
N N3 0.54458(13) 0.39966(6) 0.60503(9) 0.0169(2) Uani d 1 . .
C C4 0.54441(15) 0.36631(6) 0.51893(10) 0.0157(3) Uani d 1 . .
C C5 0.62436(16) 0.31175(7) 0.50506(11) 0.0204(3) Uani d 1 . .
C C6 0.70376(16) 0.29179(7) 0.59323(11) 0.0208(3) Uani d 1 . .
N N21 0.63969(14) 0.41655(6) 0.76410(9) 0.0207(3) Uani d 0.753(4) A 1
H H21 0.6084 0.4558 0.7573 0.025 Uiso calc 0.753(4) A 1
C C21 0.6938(9) 0.39956(17) 0.8550(3) 0.0312(7) Uani d 0.753(4) A 1
O O21 0.7528(3) 0.34839(8) 0.88204(13) 0.0397(6) Uani d 0.753(4) A 1
C C22 0.7133(8) 0.4569(2) 0.9265(4) 0.0303(5) Uani d 0.753(4) A 1
F F21 0.6081(10) 0.5001(3) 0.9167(4) 0.0409(7) Uani d 0.753(4) A 1
F F22 0.8364(11) 0.4876(5) 0.9061(11) 0.0583(6) Uani d 0.753(4) A 1
F F23 0.7217(13) 0.4388(4) 1.0204(4) 0.0597(14) Uani d 0.753(4) A 1
N N31 0.63969(14) 0.41655(6) 0.76410(9) 0.0207(3) Uani d 0.247(4) A 2
H H31 0.5996 0.4544 0.7598 0.025 Uiso calc 0.247(4) A 2
C C31 0.707(3) 0.4007(5) 0.8513(9) 0.0312(7) Uani d 0.247(4) A 2
O O31 0.6623(11) 0.3501(3) 0.8895(4) 0.0397(6) Uani d 0.247(4) A 2
C C32 0.724(3) 0.4557(7) 0.9276(12) 0.0303(5) Uani d 0.247(4) A 2
F F31 0.609(3) 0.4938(10) 0.9321(14) 0.0409(7) Uani d 0.247(4) A 2
F F32 0.837(3) 0.4919(15) 0.906(3) 0.0583(6) Uani d 0.247(4) A 2
F F33 0.746(4) 0.4327(14) 1.0184(12) 0.0597(14) Uani d 0.247(4) A 2
N N41 0.45323(12) 0.38991(5) 0.43855(8) 0.0153(2) Uani d 1 . .
C C42 0.48539(15) 0.43454(6) 0.36654(10) 0.0150(3) Uani d 1 . .
N N43 0.37204(13) 0.44782(6) 0.30671(9) 0.0161(2) Uani d 1 . .
C C43A 0.25907(15) 0.41008(6) 0.34022(10) 0.0158(3) Uani d 1 . .
C C44 0.11293(16) 0.40642(7) 0.30745(11) 0.0193(3) Uani d 1 . .
H H44 0.0774 0.4308 0.2520 0.023 Uiso calc 1 . .
C C45 0.02185(16) 0.36619(7) 0.35840(12) 0.0225(3) Uani d 1 . .
H H45 -0.0783 0.3640 0.3386 0.027 Uiso calc 1 . .
C C46 0.07366(17) 0.32850(7) 0.43859(12) 0.0230(3) Uani d 1 . .
H H46 0.0086 0.3005 0.4704 0.028 Uiso calc 1 . .
C C47 0.21845(16) 0.33142(7) 0.47231(11) 0.0198(3) Uani d 1 . .
H H47 0.2543 0.3062 0.5266 0.024 Uiso calc 1 . .
C C47A 0.30785(15) 0.37328(6) 0.42236(10) 0.0160(3) Uani d 1 . .
C C421 0.62823(14) 0.46485(6) 0.35734(10) 0.0159(3) Uani d 1 . .
C C422 0.71016(15) 0.48617(7) 0.44070(10) 0.0167(3) Uani d 1 . .
H H422 0.6794 0.4767 0.5063 0.020 Uiso calc 1 . .
C C423 0.83616(15) 0.52114(7) 0.42784(11) 0.0191(3) Uani d 1 . .
H H423 0.8912 0.5353 0.4849 0.023 Uiso calc 1 . .
C C424 0.88322(16) 0.53592(7) 0.33238(12) 0.0222(3) Uani d 1 . .
C C425 0.80315(17) 0.51304(8) 0.24966(12) 0.0241(3) Uani d 1 . .
H H425 0.8356 0.5216 0.1842 0.029 Uiso calc 1 . .
C C426 0.67658(16) 0.47793(7) 0.26146(11) 0.0207(3) Uani d 1 . .
H H426 0.6230 0.4629 0.2043 0.025 Uiso calc 1 . .
C C427 1.01832(19) 0.57542(9) 0.32094(14) 0.0320(4) Uani d 1 . .
H H47A 1.0209 0.5918 0.2523 0.048 Uiso calc 1 . .
H H47B 1.1047 0.5492 0.3349 0.048 Uiso calc 1 . .
H H47C 1.0173 0.6110 0.3681 0.048 Uiso calc 1 . .
N N51 0.6318(2) 0.27866(8) 0.41829(12) 0.0403(4) Uani d 1 . .
H H51A 0.586(3) 0.2915(12) 0.3655(19) 0.048 Uiso d 1 . .
H H51B 0.676(3) 0.2407(12) 0.4173(18) 0.048 Uiso d 1 . .
O O61 0.77832(14) 0.23785(6) 0.58267(9) 0.0296(3) Uani d 1 . .
C C61 0.8521(2) 0.21279(9) 0.67127(13) 0.0361(4) Uani d 1 . .
H H61A 0.7816 0.2066 0.7239 0.054 Uiso calc 1 . .
H H61B 0.9274 0.2427 0.6946 0.054 Uiso calc 1 . .
H H61C 0.8974 0.1721 0.6553 0.054 Uiso calc 1 . .
C C71 0.3647(2) 0.27537(8) 0.20733(13) 0.0308(4) Uani d 1 . .
C C72 0.3096(3) 0.22030(10) 0.26512(15) 0.0419(5) Uani d 1 . .
H H72A 0.3763 0.2117 0.3222 0.063 Uiso calc 1 . .
H H72B 0.3038 0.1829 0.2217 0.063 Uiso calc 1 . .
H H72C 0.2126 0.2302 0.2894 0.063 Uiso calc 1 . .
O O71 0.48004(15) 0.30265(6) 0.22485(9) 0.0356(3) Uani d 1 . .
O O72 0.27230(16) 0.29191(6) 0.13288(10) 0.0371(3) Uani d 1 . .
C C73 0.3180(3) 0.34448(9) 0.07135(15) 0.0455(5) Uani d 1 . .
H H73A 0.4026 0.3320 0.0316 0.055 Uiso calc 1 . .
H H73B 0.3463 0.3812 0.1139 0.055 Uiso calc 1 . .
C C74 0.1899(3) 0.36150(11) 0.00293(17) 0.0568(7) Uani d 1 . .
H H74A 0.1104 0.3779 0.0428 0.085 Uiso calc 1 . .
H H74B 0.1566 0.3236 -0.0337 0.085 Uiso calc 1 . .
H H74C 0.2195 0.3940 -0.0448 0.085 Uiso calc 1 . .

loop_
_atom_site_aniso_label
_atom_site_aniso_U_11
_atom_site_aniso_U_22
_atom_site_aniso_U_33
_atom_site_aniso_U_12
_atom_site_aniso_U_13
_atom_site_aniso_U_23
N1 0.0177(6) 0.0228(6) 0.0168(6) -0.0013(5) -0.0023(4) 0.0026(5)
C2 0.0163(6) 0.0212(7) 0.0141(6) -0.0043(5) 0.0010(5) 0.0004(5)
N3 0.0162(5) 0.0189(6) 0.0156(5) -0.0012(4) 0.0009(4) -0.0007(4)
C4 0.0155(6) 0.0171(6) 0.0143(6) 0.0003(5) -0.0015(5) 0.0011(5)
C5 0.0228(7) 0.0207(7) 0.0174(6) 0.0050(5) -0.0039(5) -0.0012(5)
C6 0.0194(7) 0.0220(7) 0.0209(7) 0.0037(5) -0.0030(5) 0.0018(5)
N21 0.0214(6) 0.0253(6) 0.0154(6) -0.0011(5) 0.0004(4) -0.0028(5)
C21 0.0562(19) 0.0231(8) 0.0141(7) -0.0171(8) -0.0008(9) 0.0021(6)
O21 0.0759(18) 0.0198(7) 0.0223(7) -0.0080(10) -0.0170(11) 0.0061(5)
C22 0.0470(15) 0.0285(8) 0.0152(7) -0.0018(8) -0.0031(7) -0.0018(6)
F21 0.0589(8) 0.0411(15) 0.0223(19) 0.0097(11) -0.0037(16) -0.0013(12)
F22 0.0575(8) 0.0537(16) 0.0642(9) -0.0243(9) 0.0080(7) -0.0335(12)
F23 0.122(5) 0.0424(19) 0.0139(5) 0.0191(16) -0.0107(12) -0.0021(7)
N31 0.0214(6) 0.0253(6) 0.0154(6) -0.0011(5) 0.0004(4) -0.0028(5)
C31 0.0562(19) 0.0231(8) 0.0141(7) -0.0171(8) -0.0008(9) 0.0021(6)
O31 0.0759(18) 0.0198(7) 0.0223(7) -0.0080(10) -0.0170(11) 0.0061(5)
C32 0.0470(15) 0.0285(8) 0.0152(7) -0.0018(8) -0.0031(7) -0.0018(6)
F31 0.0589(8) 0.0411(15) 0.0223(19) 0.0097(11) -0.0037(16) -0.0013(12)
F32 0.0575(8) 0.0537(16) 0.0642(9) -0.0243(9) 0.0080(7) -0.0335(12)
F33 0.122(5) 0.0424(19) 0.0139(5) 0.0191(16) -0.0107(12) -0.0021(7)
N41 0.0151(5) 0.0154(5) 0.0154(5) 0.0018(4) -0.0011(4) -0.0003(4)
C42 0.0162(6) 0.0150(6) 0.0136(6) 0.0027(5) 0.0004(5) -0.0022(5)
N43 0.0157(5) 0.0175(5) 0.0150(5) 0.0009(4) -0.0009(4) -0.0017(4)
C43A 0.0173(6) 0.0153(6) 0.0147(6) 0.0011(5) -0.0003(5) -0.0037(5)
C44 0.0184(6) 0.0225(7) 0.0166(6) 0.0015(5) -0.0038(5) -0.0036(5)
C45 0.0172(7) 0.0262(7) 0.0240(7) -0.0023(6) -0.0026(5) -0.0082(6)
C46 0.0224(7) 0.0218(7) 0.0249(7) -0.0067(6) 0.0035(6) -0.0039(6)
C47 0.0237(7) 0.0167(6) 0.0190(7) -0.0012(5) 0.0002(5) -0.0009(5)
C47A 0.0158(6) 0.0160(6) 0.0161(6) 0.0012(5) -0.0014(5) -0.0035(5)
C421 0.0138(6) 0.0162(6) 0.0179(6) 0.0028(5) 0.0012(5) -0.0012(5)
C422 0.0158(6) 0.0178(6) 0.0166(6) 0.0023(5) 0.0019(5) -0.0013(5)
C423 0.0153(6) 0.0194(6) 0.0225(7) 0.0016(5) -0.0001(5) -0.0041(5)
C424 0.0171(7) 0.0222(7) 0.0277(8) -0.0002(5) 0.0060(6) -0.0008(6)
C425 0.0226(7) 0.0299(8) 0.0201(7) -0.0008(6) 0.0066(6) 0.0017(6)
C426 0.0189(7) 0.0263(7) 0.0168(6) 0.0014(6) 0.0003(5) -0.0017(5)
C427 0.0255(8) 0.0358(9) 0.0353(9) -0.0103(7) 0.0101(7) -0.0031(7)
N51 0.0582(11) 0.0382(9) 0.0234(7) 0.0317(8) -0.0162(7) -0.0121(6)
O61 0.0364(6) 0.0281(6) 0.0239(6) 0.0166(5) -0.0073(5) 0.0007(5)
C61 0.0407(10) 0.0395(10) 0.0277(8) 0.0212(8) -0.0078(7) 0.0070(7)
C71 0.0421(10) 0.0271(8) 0.0229(8) 0.0116(7) -0.0023(7) -0.0067(6)
C72 0.0589(13) 0.0381(10) 0.0284(9) 0.0033(9) -0.0033(9) 0.0017(8)
O71 0.0401(7) 0.0396(7) 0.0268(6) 0.0104(6) -0.0044(5) -0.0037(5)
O72 0.0542(8) 0.0284(6) 0.0278(6) 0.0023(6) -0.0131(6) -0.0035(5)
C73 0.0744(15) 0.0295(9) 0.0317(10) 0.0013(9) -0.0151(10) 0.0016(8)
C74 0.0933(19) 0.0365(11) 0.0389(11) 0.0125(12) -0.0259(12) -0.0018(9)

loop_
_atom_type_symbol
_atom_type_description
_atom_type_scat_dispersion_real
_atom_type_scat_dispersion_imag
_atom_type_scat_source
C C 0.0033 0.0016 'International Tables Vol C Tables 4.2.6.8 and 6.1.1.4'
H H 0.0000 0.0000 'International Tables Vol C Tables 4.2.6.8 and 6.1.1.4'
N N 0.0061 0.0033 'International Tables Vol C Tables 4.2.6.8 and 6.1.1.4'
O O 0.0106 0.0060 'International Tables Vol C Tables 4.2.6.8 and 6.1.1.4'
F F 0.0171 0.0103 'International Tables Vol C Tables 4.2.6.8 and 6.1.1.4'

loop_
_geom_angle_atom_site_label_1
_geom_angle_atom_site_label_2
_geom_angle_atom_site_label_3
_geom_angle
C6 N1 C2 115.43(12)
N3 C2 N1 127.38(13)
N3 C2 N21 114.34(13)
N1 C2 N21 118.20(12)
C2 N3 C4 115.44(12)
N3 C4 C5 124.23(13)
N3 C4 N41 116.40(12)
C5 C4 N41 119.37(12)
N51 C5 C4 125.75(14)
N51 C5 C6 121.02(14)
C4 C5 C6 113.23(13)
N1 C6 O61 121.46(13)
N1 C6 C5 124.13(13)
O61 C6 C5 114.39(13)
C21 N21 C2 126.0(2)
C21 N21 H21 117.0
C2 N21 H21 117.0
O21 C21 N21 129.2(4)
O21 C21 C22 117.0(3)
N21 C21 C22 112.4(3)
F23 C22 F21 108.3(3)
F23 C22 F22 108.1(4)
F21 C22 F22 105.4(4)
F23 C22 C21 111.4(3)
F21 C22 C21 113.8(3)
F22 C22 C21 109.5(4)
O31 C31 C32 113.3(12)
F33 C32 F31 106.4(11)
F33 C32 F32 108.2(12)
F31 C32 F32 107.0(11)
F33 C32 C31 109.9(10)
F31 C32 C31 114.8(10)
F32 C32 C31 110.3(11)
C42 N41 C47A 106.72(11)
C42 N41 C4 128.74(12)
C47A N41 C4 124.46(12)
N43 C42 N41 112.54(12)
N43 C42 C421 123.08(12)
N41 C42 C421 124.38(12)
C42 N43 C43A 105.35(11)
N43 C43A C44 130.32(13)
N43 C43A C47A 110.11(12)
C44 C43A C47A 119.52(13)
C45 C44 C43A 117.86(13)
C45 C44 H44 121.1
C43A C44 H44 121.1
C44 C45 C46 121.73(14)
C44 C45 H45 119.1
C46 C45 H45 119.1
C47 C46 C45 121.29(14)
C47 C46 H46 119.4
C45 C46 H46 119.4
C47A C47 C46 116.43(13)
C47A C47 H47 121.8
C46 C47 H47 121.8
C47 C47A N41 131.59(13)
C47 C47A C43A 123.13(13)
N41 C47A C43A 105.27(12)
C426 C421 C422 119.25(13)
C426 C421 C42 118.25(12)
C422 C421 C42 122.22(12)
C423 C422 C421 120.15(13)
C423 C422 H422 119.9
C421 C422 H422 119.9
C422 C423 C424 121.02(13)
C422 C423 H423 119.5
C424 C423 H423 119.5
C425 C424 C423 118.49(14)
C425 C424 C427 121.78(14)
C423 C424 C427 119.73(14)
C426 C425 C424 121.07(14)
C426 C425 H425 119.5
C424 C425 H425 119.5
C425 C426 C421 119.97(13)
C425 C426 H426 120.0
C421 C426 H426 120.0
C424 C427 H47A 109.5
C424 C427 H47B 109.5
H47A C427 H47B 109.5
C424 C427 H47C 109.5
H47A C427 H47C 109.5
H47B C427 H47C 109.5
C5 N51 H51A 120.3(17)
C5 N51 H51B 120.3(15)
H51A N51 H51B 119(2)
C6 O61 C61 116.93(13)
O61 C61 H61A 109.5
O61 C61 H61B 109.5
H61A C61 H61B 109.5
O61 C61 H61C 109.5
H61A C61 H61C 109.5
H61B C61 H61C 109.5
O71 C71 O72 123.20(17)
O71 C71 C72 124.98(17)
O72 C71 C72 111.82(17)
C71 C72 H72A 109.5
C71 C72 H72B 109.5
H72A C72 H72B 109.5
C71 C72 H72C 109.5
H72A C72 H72C 109.5
H72B C72 H72C 109.5
C71 O72 C73 115.75(16)
O72 C73 C74 106.93(19)
O72 C73 H73A 110.3
C74 C73 H73A 110.3
O72 C73 H73B 110.3
C74 C73 H73B 110.3
H73A C73 H73B 108.6
C73 C74 H74A 109.5
C73 C74 H74B 109.5
H74A C74 H74B 109.5
C73 C74 H74C 109.5
H74A C74 H74C 109.5
H74B C74 H74C 109.5

loop_
_geom_bond_atom_site_label_1
_geom_bond_atom_site_label_2
_geom_bond_distance
N1 C6 1.3117(19)
N1 C2 1.3429(19)
C2 N3 1.3171(18)
C2 N21 1.4196(18)
N3 C4 1.3481(18)
C4 C5 1.3800(19)
C4 N41 1.4303(17)
C5 N51 1.357(2)
C5 C6 1.4293(19)
C6 O61 1.3369(18)
N21 C21 1.346(3)
N21 H21 0.8800
C21 O21 1.255(5)
C21 C22 1.548(3)
C22 F23 1.312(3)
C22 F21 1.330(3)
C22 F22 1.338(3)
C31 O31 1.256(11)
C31 C32 1.549(7)
C32 F33 1.316(7)
C32 F31 1.325(8)
C32 F32 1.333(8)
N41 C42 1.3838(17)
N41 C47A 1.3906(17)
C42 N43 1.3225(17)
C42 C421 1.4674(19)
N43 C43A 1.3922(18)
C43A C44 1.4007(19)
C43A C47A 1.4057(19)
C44 C45 1.385(2)
C44 H44 0.9500
C45 C46 1.405(2)
C45 H45 0.9500
C46 C47 1.392(2)
C46 H46 0.9500
C47 C47A 1.390(2)
C47 H47 0.9500
C421 C426 1.396(2)
C421 C422 1.3987(19)
C422 C423 1.387(2)
C422 H422 0.9500
C423 C424 1.394(2)
C423 H423 0.9500
C424 C425 1.394(2)
C424 C427 1.506(2)
C425 C426 1.391(2)
C425 H425 0.9500
C426 H426 0.9500
C427 H47A 0.9800
C427 H47B 0.9800
C427 H47C 0.9800
N51 H51A 0.86(3)
N51 H51B 0.90(3)
O61 C61 1.4457(19)
C61 H61A 0.9800
C61 H61B 0.9800
C61 H61C 0.9800
C71 O71 1.221(2)
C71 O72 1.334(2)
C71 C72 1.491(3)
C72 H72A 0.9800
C72 H72B 0.9800
C72 H72C 0.9800
O72 C73 1.449(2)
C73 C74 1.510(3)
C73 H73A 0.9900
C73 H73B 0.9900
C74 H74A 0.9800
C74 H74B 0.9800
C74 H74C 0.9800

loop_
_geom_hbond_atom_site_label_D
_geom_hbond_atom_site_label_H
_geom_hbond_atom_site_label_A
_geom_hbond_site_symmetry_A
_geom_hbond_distance_DH
_geom_hbond_distance_HA
_geom_hbond_distance_DA
_geom_hbond_angle_DHA
_geom_hbond_publ_flag
N21 H21 N43 3_666 0.88 2.21 3.0121(18) 151 no
N31 H31 N43 3_666 0.88 2.26 3.0121(18) 143 no
N51 H51A O71 . 0.85(3) 2.10(3) 2.942(2) 168(2) no
N51 H51B O21 4_565 0.90(3) 2.07(3) 2.945(3) 166(2) no
N51 H51B O31 4_565 0.90(3) 1.95(3) 2.757(7) 148(2) no
C47 H47 O72 4_566 0.95 2.51 3.397(2) 155 no
C422 H422 Cg3 3_666 0.95 2.90 3.3906(15) 113 no
C423 H423 Cg4 3_666 0.95 2.68 3.3562(16) 129 no

loop_
_geom_torsion_atom_site_label_1
_geom_torsion_atom_site_label_2
_geom_torsion_atom_site_label_3
_geom_torsion_atom_site_label_4
_geom_torsion
C6 N1 C2 N3 3.0(2)
C6 N1 C2 N21 -173.61(13)
N1 C2 N3 C4 -3.4(2)
N21 C2 N3 C4 173.25(12)
C2 N3 C4 C5 0.3(2)
C2 N3 C4 N41 179.61(12)
N3 C4 C5 N51 -176.87(17)
N41 C4 C5 N51 3.8(2)
N3 C4 C5 C6 2.7(2)
N41 C4 C5 C6 -176.62(13)
C2 N1 C6 O61 179.48(14)
C2 N1 C6 C5 0.7(2)
N51 C5 C6 N1 176.38(17)
C4 C5 C6 N1 -3.2(2)
N51 C5 C6 O61 -2.5(2)
C4 C5 C6 O61 177.89(13)
N3 C2 N21 C21 166.2(4)
N1 C2 N21 C21 -16.8(5)
C2 N21 C21 O21 4.9(10)
C2 N21 C21 C22 170.6(3)
O21 C21 C22 F23 -32.1(8)
N21 C21 C22 F23 160.3(7)
O21 C21 C22 F21 -154.9(7)
N21 C21 C22 F21 37.5(7)
O21 C21 C22 F22 87.5(8)
N21 C21 C22 F22 -80.1(8)
O31 C31 C32 F33 26(2)
O31 C31 C32 F31 -94(2)
O31 C31 C32 F32 145(2)
N3 C4 N41 C42 87.21(17)
C5 C4 N41 C42 -93.41(18)
N3 C4 N41 C47A -89.09(16)
C5 C4 N41 C47A 90.29(17)
C47A N41 C42 N43 0.49(15)
C4 N41 C42 N43 -176.33(12)
C47A N41 C42 C421 179.73(12)
C4 N41 C42 C421 2.9(2)
N41 C42 N43 C43A -0.21(15)
C421 C42 N43 C43A -179.47(12)
C42 N43 C43A C44 177.12(14)
C42 N43 C43A C47A -0.15(15)
N43 C43A C44 C45 -176.92(14)
C47A C43A C44 C45 0.1(2)
C43A C44 C45 C46 -1.9(2)
C44 C45 C46 C47 2.0(2)
C45 C46 C47 C47A -0.1(2)
C46 C47 C47A N41 176.89(14)
C46 C47 C47A C43A -1.7(2)
C42 N41 C47A C47 -179.30(14)
C4 N41 C47A C47 -2.3(2)
C42 N41 C47A C43A -0.54(14)
C4 N41 C47A C43A 176.45(12)
N43 C43A C47A C47 179.33(13)
C44 C43A C47A C47 1.7(2)
N43 C43A C47A N41 0.44(15)
C44 C43A C47A N41 -177.17(12)
N43 C42 C421 C426 -37.18(19)
N41 C42 C421 C426 143.65(14)
N43 C42 C421 C422 136.72(14)
N41 C42 C421 C422 -42.5(2)
C426 C421 C422 C423 1.5(2)
C42 C421 C422 C423 -172.37(13)
C421 C422 C423 C424 0.3(2)
C422 C423 C424 C425 -2.0(2)
C422 C423 C424 C427 178.41(14)
C423 C424 C425 C426 2.0(2)
C427 C424 C425 C426 -178.39(15)
C424 C425 C426 C421 -0.3(2)
C422 C421 C426 C425 -1.5(2)
C42 C421 C426 C425 172.63(13)
N1 C6 O61 C61 5.5(2)
C5 C6 O61 C61 -175.58(15)
O71 C71 O72 C73 1.0(2)
C72 C71 O72 C73 -178.99(16)
C71 O72 C73 C74 -171.64(16)

_cod_database_fobs_code 2021778
